data_7122741
loop_
_publ_author_name
'Yokoi, Taiki'
'Ueda, Tomomi'
'Tanimoto, Hiroki'
'Morimoto, Tsumoru'
'Kakiuchi, Kiyomi'

_publ_section_title
;
 Site-Selective Conversion of Azido Groups at Carbonyl \a-Positions into
 Oxime Groups Leading Triazide to Triple Click Conjugation Scaffold
;
_journal_name_full 'Chemical Communications'
_journal_paper_doi 10.1039/C8CC09415B
_journal_year 2018
_chemical_formula_moiety 'C16 H20 N8 O3'
_chemical_formula_sum 'C16 H20 N8 O3'
_chemical_formula_weight 372.39
_chemical_melting_point 358.5(5)
_chemical_name_common 'trialkyl diazido oxime'
_chemical_name_systematic 2-Azido-N-(6-azidohexyl)-N-(3-(2-(hydroxyimino)acetyl)phenyl)acetamide
_space_group_crystal_system monoclinic
_space_group_IT_number 14
_space_group_name_Hall '-P 2ybc'
_space_group_name_H-M_alt 'P 1 21/c 1'
_symmetry_space_group_name_Hall '-P 2ybc'
_symmetry_space_group_name_H-M 'P 1 21/c 1'
_atom_sites_solution_hydrogens geom
_atom_sites_solution_primary direct
_atom_sites_solution_secondary difmap
_audit_update_record
;
2018-11-15 deposited with the CCDC.
2018-12-13 downloaded from the CCDC.
;
_cell_angle_alpha 90.0000
_cell_angle_beta 97.938(7)
_cell_angle_gamma 90.0000
_cell_formula_units_Z 4
_cell_length_a 13.5247(4)
_cell_length_b 7.64772(17)
_cell_length_c 17.7480(5)
_cell_measurement_reflns_used 18562
_cell_measurement_temperature 123
_cell_measurement_theta_max 25.36
_cell_measurement_theta_min 2.04
_cell_volume 1818.14(9)
_computing_cell_refinement 'RAPID AUTO'
_computing_data_collection 'RAPID AUTO (Rigaku, ????)'
_computing_data_reduction 'RAPID AUTO'
_computing_molecular_graphics 'CrystalStructure 4.3'
_computing_publication_material 'CrystalStructure 4.3 (Rigaku, 2018)'
_computing_structure_refinement 'SHELXL Version 2018/3 (Sheldrick, 2008)'
_computing_structure_solution 'SHELXT Version 2018/2 (Sheldrick, 2014)'
_diffrn_ambient_temperature 123
_diffrn_detector_area_resol_mean 10.000
_diffrn_measured_fraction_theta_full 1.000
_diffrn_measured_fraction_theta_max 1.000
_diffrn_measurement_device_type 'Rigaku R-AXIS RAPID'
_diffrn_measurement_method \w
_diffrn_radiation_type 'Mo K\a'
_diffrn_radiation_wavelength 0.71075
_diffrn_reflns_av_R_equivalents 0.0332
_diffrn_reflns_av_unetI/netI 0.0178
_diffrn_reflns_Laue_measured_fraction_full 1.000
_diffrn_reflns_Laue_measured_fraction_max 1.000
_diffrn_reflns_limit_h_max 16
_diffrn_reflns_limit_h_min -16
_diffrn_reflns_limit_k_max 9
_diffrn_reflns_limit_k_min -9
_diffrn_reflns_limit_l_max 21
_diffrn_reflns_limit_l_min -21
_diffrn_reflns_number 24512
_diffrn_reflns_point_group_measured_fraction_full 1.000
_diffrn_reflns_point_group_measured_fraction_max 1.000
_diffrn_reflns_theta_full 25.242
_diffrn_reflns_theta_max 25.345
_diffrn_reflns_theta_min 2.317
_diffrn_standards_number 0
_exptl_absorpt_coefficient_mu 0.099
_exptl_absorpt_correction_T_max 0.997
_exptl_absorpt_correction_T_min 0.836
_exptl_absorpt_correction_type multi-scan
_exptl_absorpt_process_details 'ABSCOR (Rigaku, 1995)'
_exptl_crystal_colour colorless
_exptl_crystal_density_diffrn 1.360
_exptl_crystal_density_method 'not measured'
_exptl_crystal_description prism
_exptl_crystal_F_000 784.00
_exptl_crystal_recrystallization_method 'Re-crystallisation from solvent: hexane/dichloromethane'
_exptl_crystal_size_max 0.140
_exptl_crystal_size_mid 0.030
_exptl_crystal_size_min 0.030
_refine_diff_density_max 0.21
_refine_diff_density_min -0.17
_refine_ls_extinction_method none
_refine_ls_goodness_of_fit_ref 1.046
_refine_ls_hydrogen_treatment constr
_refine_ls_number_parameters 245
_refine_ls_number_reflns 3334
_refine_ls_number_restraints 0
_refine_ls_R_factor_all 0.0454
_refine_ls_R_factor_gt 0.0359
_refine_ls_shift/su_max 0.000
_refine_ls_structure_factor_coef Fsqd
_refine_ls_weighting_details 'w = 1/[\s^2^(Fo^2^)+(0.0335P)^2^+0.7498P] where P=(Fo^2^+2Fc^2^)/3'
_refine_ls_weighting_scheme calc
_refine_ls_wR_factor_gt 0.0783
_refine_ls_wR_factor_ref 0.0822
_reflns_Friedel_coverage 0.000
_reflns_number_gt 2850
_reflns_number_total 3334
_reflns_threshold_expression F^2^>2.0\s(F^2^)
_cod_data_source_file c8cc09415b2.cif
_cod_data_source_block TY_11_038
_cod_depositor_comments
;
The following automatic conversions were performed:

'_chemical_melting_point' value '358-359' was changed to '358.5(5)' -
the average value was taken and precision was estimated.

Automatic conversion script
Id: cif_fix_values 4973 2017-02-22 13:04:09Z antanas 
;
_cod_database_code 7122741

loop_
_space_group_symop_id
_space_group_symop_operation_xyz
1 +X,+Y,+Z
2 -X,1/2+Y,1/2-Z
3 -X,-Y,-Z
4 +X,-1/2-Y,-1/2+Z

loop_
_atom_site_label
_atom_site_type_symbol
_atom_site_fract_x
_atom_site_fract_y
_atom_site_fract_z
_atom_site_U_iso_or_equiv
_atom_site_adp_type
_atom_site_occupancy
_atom_site_site_symmetry_order
_atom_site_calc_flag
_atom_site_refinement_flags_posn
_atom_site_refinement_flags_adp
O1 O 0.60204(7) 0.78992(13) 0.81181(5) 0.0244(2) Uani 1 1 d . .
O2 O 0.70708(9) 0.33560(15) 0.43119(6) 0.0357(3) Uani 1 1 d . .
O3 O 0.49224(8) 0.13554(13) 0.58474(6) 0.0279(2) Uani 1 1 d . .
H3 H 0.458110 0.165552 0.618687 0.034 Uiso 1 1 calc R U
N1 N 0.69626(8) 0.74985(14) 0.71838(6) 0.0181(2) Uani 1 1 d . .
N2 N 0.43050(9) 0.84486(16) 0.71430(8) 0.0296(3) Uani 1 1 d . .
N3 N 0.36972(9) 0.74503(15) 0.73751(7) 0.0243(3) Uani 1 1 d . .
N4 N 0.30770(11) 0.67125(18) 0.76001(8) 0.0352(3) Uani 1 1 d . .
N5 N 1.03965(10) -0.03114(17) 0.84030(8) 0.0345(3) Uani 1 1 d . .
N6 N 1.09242(10) -0.14461(18) 0.87231(8) 0.0366(3) Uani 1 1 d . .
N7 N 1.14300(11) -0.2567(2) 0.89629(11) 0.0505(4) Uani 1 1 d . .
N8 N 0.54907(9) 0.27540(15) 0.56670(6) 0.0237(3) Uani 1 1 d . .
C1 C 0.70589(10) 0.72446(18) 0.63936(7) 0.0191(3) Uani 1 1 d . .
C2 C 0.68281(10) 0.56357(18) 0.60567(7) 0.0196(3) Uani 1 1 d . .
H2 H 0.661310 0.470019 0.634666 0.023 Uiso 1 1 calc R U
C3 C 0.69131(10) 0.53963(18) 0.52874(7) 0.0211(3) Uani 1 1 d . .
C4 C 0.72536(11) 0.67730(19) 0.48784(8) 0.0251(3) Uani 1 1 d . .
H4 H 0.732002 0.661773 0.435670 0.030 Uiso 1 1 calc R U
C5 C 0.74957(11) 0.8364(2) 0.52257(8) 0.0276(3) Uani 1 1 d . .
H5 H 0.773027 0.929251 0.494205 0.033 Uiso 1 1 calc R U
C6 C 0.73979(11) 0.86106(19) 0.59850(8) 0.0241(3) Uani 1 1 d . .
H6 H 0.756167 0.970511 0.622307 0.029 Uiso 1 1 calc R U
C7 C 0.60754(10) 0.76723(17) 0.74374(7) 0.0193(3) Uani 1 1 d . .
C8 C 0.51466(10) 0.75959(19) 0.68472(8) 0.0251(3) Uani 1 1 d . .
H8A H 0.527836 0.819170 0.637589 0.030 Uiso 1 1 calc R U
H8B H 0.497632 0.636143 0.672124 0.030 Uiso 1 1 calc R U
C9 C 0.78794(10) 0.75117(18) 0.77380(7) 0.0202(3) Uani 1 1 d . .
H9A H 0.780673 0.837527 0.814232 0.024 Uiso 1 1 calc R U
H9B H 0.844910 0.787866 0.747977 0.024 Uiso 1 1 calc R U
C10 C 0.80978(10) 0.57236(18) 0.80963(8) 0.0220(3) Uani 1 1 d . .
H10A H 0.754530 0.538438 0.837860 0.026 Uiso 1 1 calc R U
H10B H 0.813482 0.484771 0.769042 0.026 Uiso 1 1 calc R U
C11 C 0.90731(11) 0.57203(19) 0.86359(8) 0.0249(3) Uani 1 1 d . .
H11A H 0.903514 0.662331 0.903058 0.030 Uiso 1 1 calc R U
H11B H 0.962043 0.605340 0.834729 0.030 Uiso 1 1 calc R U
C12 C 0.93333(11) 0.39747(19) 0.90278(8) 0.0273(3) Uani 1 1 d . .
H12A H 0.989537 0.415282 0.944086 0.033 Uiso 1 1 calc R U
H12B H 0.875246 0.356562 0.926316 0.033 Uiso 1 1 calc R U
C13 C 0.96188(11) 0.25655(19) 0.84967(8) 0.0278(3) Uani 1 1 d . .
H13A H 0.902729 0.224837 0.812917 0.033 Uiso 1 1 calc R U
H13B H 1.013689 0.302381 0.820594 0.033 Uiso 1 1 calc R U
C14 C 1.00099(12) 0.0958(2) 0.89313(9) 0.0310(4) Uani 1 1 d . .
H14A H 1.055222 0.128946 0.933937 0.037 Uiso 1 1 calc R U
H14B H 0.946806 0.040828 0.917066 0.037 Uiso 1 1 calc R U
C15 C 0.66899(11) 0.36928(19) 0.48812(8) 0.0242(3) Uani 1 1 d . .
C16 C 0.60222(10) 0.23728(19) 0.51504(8) 0.0235(3) Uani 1 1 d . .
H16 H 0.598867 0.123159 0.493694 0.028 Uiso 1 1 calc R U

loop_
_atom_site_aniso_label
_atom_site_aniso_U_11
_atom_site_aniso_U_22
_atom_site_aniso_U_33
_atom_site_aniso_U_23
_atom_site_aniso_U_13
_atom_site_aniso_U_12
O1 0.0279(5) 0.0281(5) 0.0188(5) -0.0033(4) 0.0085(4) -0.0025(4)
O2 0.0445(7) 0.0422(7) 0.0228(6) -0.0091(5) 0.0137(5) -0.0024(5)
O3 0.0300(6) 0.0279(5) 0.0274(6) -0.0063(4) 0.0095(4) -0.0063(4)
N1 0.0192(6) 0.0208(6) 0.0143(5) -0.0004(4) 0.0025(4) -0.0015(5)
N2 0.0210(6) 0.0230(6) 0.0451(8) -0.0023(6) 0.0061(6) 0.0010(5)
N3 0.0254(6) 0.0234(6) 0.0233(6) -0.0024(5) 0.0003(5) 0.0072(6)
N4 0.0379(8) 0.0311(7) 0.0393(8) 0.0032(6) 0.0153(7) 0.0024(6)
N5 0.0399(8) 0.0290(7) 0.0346(8) -0.0004(6) 0.0052(6) 0.0063(6)
N6 0.0303(7) 0.0273(7) 0.0528(9) -0.0081(7) 0.0074(7) -0.0043(7)
N7 0.0317(8) 0.0304(8) 0.0853(12) -0.0075(8) -0.0062(8) 0.0062(7)
N8 0.0235(6) 0.0250(6) 0.0221(6) -0.0026(5) 0.0010(5) -0.0020(5)
C1 0.0175(7) 0.0247(7) 0.0150(6) 0.0005(5) 0.0020(5) 0.0021(5)
C2 0.0188(7) 0.0230(7) 0.0167(7) 0.0029(5) 0.0016(5) 0.0015(5)
C3 0.0190(7) 0.0278(7) 0.0161(7) 0.0002(6) 0.0007(5) 0.0034(6)
C4 0.0261(8) 0.0343(8) 0.0153(7) 0.0027(6) 0.0044(6) 0.0035(6)
C5 0.0331(8) 0.0294(8) 0.0220(7) 0.0068(6) 0.0094(6) -0.0006(6)
C6 0.0271(8) 0.0225(7) 0.0233(7) 0.0010(6) 0.0055(6) -0.0016(6)
C7 0.0229(7) 0.0156(6) 0.0198(7) 0.0001(5) 0.0042(6) -0.0014(5)
C8 0.0212(7) 0.0289(8) 0.0251(8) -0.0016(6) 0.0034(6) 0.0026(6)
C9 0.0191(7) 0.0247(7) 0.0164(7) -0.0016(5) 0.0013(5) -0.0032(6)
C10 0.0206(7) 0.0249(7) 0.0202(7) -0.0010(6) 0.0020(6) -0.0012(6)
C11 0.0243(7) 0.0263(8) 0.0235(7) -0.0036(6) 0.0009(6) -0.0003(6)
C12 0.0277(8) 0.0316(8) 0.0218(7) -0.0021(6) 0.0001(6) 0.0050(6)
C13 0.0286(8) 0.0305(8) 0.0243(8) 0.0001(6) 0.0040(6) 0.0030(6)
C14 0.0355(9) 0.0290(8) 0.0284(8) -0.0005(6) 0.0045(7) 0.0050(7)
C15 0.0246(8) 0.0319(8) 0.0154(7) -0.0024(6) 0.0005(6) 0.0046(6)
C16 0.0262(7) 0.0250(7) 0.0182(7) -0.0057(6) -0.0011(6) 0.0029(6)

loop_
_atom_type_symbol
_atom_type_description
_atom_type_scat_dispersion_real
_atom_type_scat_dispersion_imag
_atom_type_scat_source
C C 0.0033 0.0016
;
International Tables for Crystallography
(Vol. C, Tables 4.2.6.8 and 6.1.1.4)
;
H H 0.0000 0.0000
;
International Tables for Crystallography
(Vol. C, Table 6.1.1.4)
;
N N 0.0061 0.0033
;
International Tables for Crystallography
(Vol. C, Tables 4.2.6.8 and 6.1.1.4)
;
O O 0.0106 0.0060
;
International Tables for Crystallography
(Vol. C, Tables 4.2.6.8 and 6.1.1.4)
;

loop_
_geom_angle_atom_site_label_1
_geom_angle_atom_site_label_2
_geom_angle_atom_site_label_3
_geom_angle
N8 O3 H3 109.5
C7 N1 C1 122.98(11)
C7 N1 C9 118.92(11)
C1 N1 C9 118.08(10)
N3 N2 C8 115.42(12)
N4 N3 N2 171.72(14)
N6 N5 C14 113.90(13)
N7 N6 N5 174.05(18)
C16 N8 O3 112.15(11)
C2 C1 C6 121.01(12)
C2 C1 N1 119.69(12)
C6 C1 N1 119.30(12)
C1 C2 C3 119.61(12)
C1 C2 H2 120.2
C3 C2 H2 120.2
C4 C3 C2 119.19(13)
C4 C3 C15 117.73(12)
C2 C3 C15 123.03(12)
C5 C4 C3 120.52(13)
C5 C4 H4 119.7
C3 C4 H4 119.7
C4 C5 C6 120.33(13)
C4 C5 H5 119.8
C6 C5 H5 119.8
C5 C6 C1 119.32(13)
C5 C6 H6 120.3
C1 C6 H6 120.3
O1 C7 N1 121.28(12)
O1 C7 C8 121.61(12)
N1 C7 C8 117.10(11)
N2 C8 C7 110.08(11)
N2 C8 H8A 109.6
C7 C8 H8A 109.6
N2 C8 H8B 109.6
C7 C8 H8B 109.6
H8A C8 H8B 108.2
N1 C9 C10 111.74(11)
N1 C9 H9A 109.3
C10 C9 H9A 109.3
N1 C9 H9B 109.3
C10 C9 H9B 109.3
H9A C9 H9B 107.9
C11 C10 C9 111.53(11)
C11 C10 H10A 109.3
C9 C10 H10A 109.3
C11 C10 H10B 109.3
C9 C10 H10B 109.3
H10A C10 H10B 108.0
C10 C11 C12 114.51(12)
C10 C11 H11A 108.6
C12 C11 H11A 108.6
C10 C11 H11B 108.6
C12 C11 H11B 108.6
H11A C11 H11B 107.6
C13 C12 C11 113.67(12)
C13 C12 H12A 108.8
C11 C12 H12A 108.8
C13 C12 H12B 108.8
C11 C12 H12B 108.8
H12A C12 H12B 107.7
C14 C13 C12 111.28(12)
C14 C13 H13A 109.4
C12 C13 H13A 109.4
C14 C13 H13B 109.4
C12 C13 H13B 109.4
H13A C13 H13B 108.0
N5 C14 C13 109.71(12)
N5 C14 H14A 109.7
C13 C14 H14A 109.7
N5 C14 H14B 109.7
C13 C14 H14B 109.7
H14A C14 H14B 108.2
O2 C15 C16 117.98(13)
O2 C15 C3 120.02(13)
C16 C15 C3 121.99(12)
N8 C16 C15 120.47(13)
N8 C16 H16 119.8
C15 C16 H16 119.8

loop_
_geom_bond_atom_site_label_1
_geom_bond_atom_site_label_2
_geom_bond_distance
O1 C7 1.2327(16)
O2 C15 1.2233(17)
O3 N8 1.3803(15)
O3 H3 0.8400
N1 C7 1.3451(17)
N1 C1 1.4394(16)
N1 C9 1.4725(17)
N2 N3 1.2336(18)
N2 C8 1.4703(18)
N3 N4 1.1287(17)
N5 N6 1.2137(19)
N5 C14 1.4935(19)
N6 N7 1.142(2)
N8 C16 1.2745(18)
C1 C2 1.3847(19)
C1 C6 1.3855(19)
C2 C3 1.3980(18)
C2 H2 0.9500
C3 C4 1.393(2)
C3 C15 1.499(2)
C4 C5 1.383(2)
C4 H4 0.9500
C5 C6 1.385(2)
C5 H5 0.9500
C6 H6 0.9500
C7 C8 1.5217(19)
C8 H8A 0.9900
C8 H8B 0.9900
C9 C10 1.5198(19)
C9 H9A 0.9900
C9 H9B 0.9900
C10 C11 1.5192(19)
C10 H10A 0.9900
C10 H10B 0.9900
C11 C12 1.524(2)
C11 H11A 0.9900
C11 H11B 0.9900
C12 C13 1.516(2)
C12 H12A 0.9900
C12 H12B 0.9900
C13 C14 1.508(2)
C13 H13A 0.9900
C13 H13B 0.9900
C14 H14A 0.9900
C14 H14B 0.9900
C15 C16 1.477(2)
C16 H16 0.9500

loop_
_geom_hbond_atom_site_label_D
_geom_hbond_atom_site_label_H
_geom_hbond_atom_site_label_A
_geom_hbond_site_symmetry_A
_geom_hbond_distance_DA
_geom_hbond_distance_DH
_geom_hbond_distance_HA
_geom_hbond_angle_DHA
_geom_hbond_publ_flag
O3 H3 O1 2_646 2.6528(15) 0.840 1.834 164.3 no

loop_
_geom_torsion_atom_site_label_1
_geom_torsion_atom_site_label_2
_geom_torsion_atom_site_label_3
_geom_torsion_atom_site_label_4
_geom_torsion
C7 N1 C1 C2 -74.43(17)
C9 N1 C1 C2 103.61(14)
C7 N1 C1 C6 106.63(15)
C9 N1 C1 C6 -75.34(16)
C6 C1 C2 C3 -1.7(2)
N1 C1 C2 C3 179.41(12)
C1 C2 C3 C4 1.6(2)
C1 C2 C3 C15 179.26(13)
C2 C3 C4 C5 -0.6(2)
C15 C3 C4 C5 -178.42(13)
C3 C4 C5 C6 -0.3(2)
C4 C5 C6 C1 0.3(2)
C2 C1 C6 C5 0.7(2)
N1 C1 C6 C5 179.66(12)
C1 N1 C7 O1 -179.54(12)
C9 N1 C7 O1 2.44(19)
C1 N1 C7 C8 -0.18(18)
C9 N1 C7 C8 -178.20(11)
N3 N2 C8 C7 -101.65(14)
O1 C7 C8 N2 20.97(18)
N1 C7 C8 N2 -158.39(12)
C7 N1 C9 C10 82.98(14)
C1 N1 C9 C10 -95.14(13)
N1 C9 C10 C11 176.96(11)
C9 C10 C11 C12 179.02(11)
C10 C11 C12 C13 70.09(17)
C11 C12 C13 C14 171.78(13)
N6 N5 C14 C13 164.11(14)
C12 C13 C14 N5 -173.22(13)
C4 C3 C15 O2 21.8(2)
C2 C3 C15 O2 -155.85(14)
C4 C3 C15 C16 -158.72(13)
C2 C3 C15 C16 23.6(2)
O3 N8 C16 C15 -179.55(11)
O2 C15 C16 N8 -169.40(14)
C3 C15 C16 N8 11.2(2)
